data_4301814
loop_
_publ_author_name
'Hiroki Hiraga'
'Hitoshi Miyasaka'
'Rodolphe Cl\'erac'
'Marc Fourmigu\'e'
'Masahiro Yamashita'

_publ_section_title
;
[MIII(dmit)2]--Coordinated MnIIISalen-Type Dimers (MIII= NiIII, AuIII;
dmit2-= 1,3-Dithiol-2-thione-4,5-dithiolate): Design of Single-Component
Conducting Single-Molecule Magnet-Based Materials
;
_journal_name_full 'Inorganic Chemistry'
_journal_page_first 2887
_journal_page_last 2898
_journal_paper_doi 10.1021/ic802110b
_journal_volume 48
_journal_year 2009
_chemical_formula_sum 'C56 H52 Mn2 N4 Ni2 O4 S20'
_chemical_formula_weight 1713.52
_chemical_name_systematic
; 
 ? 
;
_space_group_IT_number 2
_symmetry_space_group_name_Hall '-P 1'
_symmetry_space_group_name_H-M 'P -1'
_atom_sites_solution_hydrogens geom
_atom_sites_solution_primary direct
_atom_sites_solution_secondary difmap
_audit_creation_method SHELXL-97
_cell_angle_alpha 74.047(2)
_cell_angle_beta 78.740(2)
_cell_angle_gamma 78.576(2)
_cell_formula_units_Z 1
_cell_length_a 8.6580(8)
_cell_length_b 13.1671(11)
_cell_length_c 15.1286(13)
_cell_measurement_temperature 120(2)
_cell_volume 1607.1(2)
_computing_structure_refinement 'SHELXL-97 (Sheldrick, 1997)'
_computing_structure_solution 'SHELXS-97 (Sheldrick, 1990)'
_diffrn_ambient_temperature 120(2)
_diffrn_measured_fraction_theta_full 0.992
_diffrn_measured_fraction_theta_max 0.992
_diffrn_radiation_monochromator graphite
_diffrn_radiation_source 'fine-focus sealed tube'
_diffrn_radiation_type MoK\a
_diffrn_radiation_wavelength 0.71073
_diffrn_reflns_av_R_equivalents 0.0362
_diffrn_reflns_av_sigmaI/netI 0.0709
_diffrn_reflns_limit_h_max 11
_diffrn_reflns_limit_h_min -11
_diffrn_reflns_limit_k_max 17
_diffrn_reflns_limit_k_min -17
_diffrn_reflns_limit_l_max 19
_diffrn_reflns_limit_l_min -19
_diffrn_reflns_number 16953
_diffrn_reflns_theta_full 27.57
_diffrn_reflns_theta_max 27.57
_diffrn_reflns_theta_min 1.42
_exptl_absorpt_coefficient_mu 1.662
_exptl_absorpt_correction_T_max 0.6355
_exptl_absorpt_correction_T_min 0.4618
_exptl_absorpt_correction_type empirical
_exptl_crystal_density_diffrn 1.770
_exptl_crystal_density_method 'not measured'
_exptl_crystal_F_000 874
_exptl_crystal_size_max 0.55
_exptl_crystal_size_mid 0.30
_exptl_crystal_size_min 0.30
_refine_diff_density_max 0.579
_refine_diff_density_min -0.377
_refine_diff_density_rms 0.106
_refine_ls_extinction_method none
_refine_ls_goodness_of_fit_ref 0.960
_refine_ls_hydrogen_treatment constr
_refine_ls_matrix_type full
_refine_ls_number_parameters 403
_refine_ls_number_reflns 7380
_refine_ls_number_restraints 0
_refine_ls_restrained_S_all 0.960
_refine_ls_R_factor_all 0.0574
_refine_ls_R_factor_gt 0.0373
_refine_ls_shift/su_max 0.001
_refine_ls_shift/su_mean 0.000
_refine_ls_structure_factor_coef Fsqd
_refine_ls_weighting_details 'calc w=1/[\s^2^(Fo^2^)+(0.0350P)^2^+0.0000P] where P=(Fo^2^+2Fc^2^)/3'
_refine_ls_weighting_scheme calc
_refine_ls_wR_factor_gt 0.0750
_refine_ls_wR_factor_ref 0.0953
_reflns_number_gt 5322
_reflns_number_total 7380
_reflns_threshold_expression >2sigma(I)
_cod_data_source_file ic802110b_si_002_3.cif
_cod_data_source_block 2a
_cod_original_cell_volume 1607.2(2)
_cod_database_code 4301814

loop_
_symmetry_equiv_pos_as_xyz
'x, y, z'
'-x, -y, -z'

loop_
_atom_site_label
_atom_site_type_symbol
_atom_site_fract_x
_atom_site_fract_y
_atom_site_fract_z
_atom_site_U_iso_or_equiv
_atom_site_adp_type
_atom_site_occupancy
_atom_site_symmetry_multiplicity
_atom_site_calc_flag
_atom_site_refinement_flags
_atom_site_disorder_assembly
_atom_site_disorder_group
Mn1 Mn 0.93518(6) 0.49962(4) 0.11470(3) 0.01597(12) Uani 1 1 d . . .
O1 O 0.8363(3) 0.47903(17) 0.02131(15) 0.0178(5) Uani 1 1 d . . .
C1 C 0.7600(4) 0.3958(2) 0.0297(2) 0.0158(7) Uani 1 1 d . . .
C2 C 0.6483(4) 0.4055(3) -0.0277(2) 0.0177(7) Uani 1 1 d . . .
H1 H 0.6179 0.4729 -0.0681 0.021 Uiso 1 1 calc R . .
C3 C 0.5805(4) 0.3189(3) -0.0271(2) 0.0196(7) Uani 1 1 d . . .
H2 H 0.5036 0.3286 -0.0669 0.024 Uiso 1 1 calc R . .
C4 C 0.6210(4) 0.2175(3) 0.0300(2) 0.0182(7) Uani 1 1 d . . .
C5 C 0.5541(4) 0.1223(3) 0.0242(3) 0.0280(9) Uani 1 1 d . . .
H3 H 0.6227 0.0894 -0.0233 0.042 Uiso 1 1 calc R . .
H4 H 0.4465 0.1458 0.0076 0.042 Uiso 1 1 calc R . .
H5 H 0.5495 0.0700 0.0846 0.042 Uiso 1 1 calc R . .
C6 C 0.7239(4) 0.2095(3) 0.0901(2) 0.0183(7) Uani 1 1 d . . .
H6 H 0.7493 0.1424 0.1321 0.022 Uiso 1 1 calc R . .
C7 C 0.7943(4) 0.2959(3) 0.0926(2) 0.0169(7) Uani 1 1 d . . .
C8 C 0.9099(4) 0.2750(3) 0.1539(2) 0.0193(7) Uani 1 1 d . . .
H7 H 0.9346 0.2031 0.1879 0.023 Uiso 1 1 calc R . .
N1 N 0.9841(3) 0.3441(2) 0.16749(18) 0.0153(6) Uani 1 1 d . . .
C9 C 1.1238(4) 0.3083(2) 0.2197(2) 0.0177(7) Uani 1 1 d . . .
C10 C 1.2709(4) 0.3015(3) 0.1448(2) 0.0234(8) Uani 1 1 d . . .
H8 H 1.2616 0.2516 0.1092 0.035 Uiso 1 1 calc R . .
H9 H 1.3671 0.2763 0.1745 0.035 Uiso 1 1 calc R . .
H10 H 1.2779 0.3724 0.1028 0.035 Uiso 1 1 calc R . .
C11 C 1.1201(4) 0.1980(2) 0.2865(2) 0.0240(8) Uani 1 1 d . . .
H11 H 1.0134 0.1944 0.3225 0.036 Uiso 1 1 calc R . .
H12 H 1.1982 0.1855 0.3288 0.036 Uiso 1 1 calc R . .
H13 H 1.1465 0.1432 0.2509 0.036 Uiso 1 1 calc R . .
C12 C 1.1211(4) 0.3948(2) 0.2713(2) 0.0174(7) Uani 1 1 d . . .
C13 C 1.2835(4) 0.3911(3) 0.2970(2) 0.0222(8) Uani 1 1 d . . .
H14 H 1.3563 0.4183 0.2409 0.033 Uiso 1 1 calc R . .
H15 H 1.3260 0.3172 0.3259 0.033 Uiso 1 1 calc R . .
H16 H 1.2731 0.4355 0.3409 0.033 Uiso 1 1 calc R . .
C14 C 0.9981(4) 0.3828(3) 0.3594(2) 0.0247(8) Uani 1 1 d . . .
H17 H 0.9887 0.4442 0.3859 0.037 Uiso 1 1 calc R . .
H18 H 1.0320 0.3169 0.4048 0.037 Uiso 1 1 calc R . .
H19 H 0.8946 0.3796 0.3441 0.037 Uiso 1 1 calc R . .
N2 N 1.0681(3) 0.5006(2) 0.20662(18) 0.0148(6) Uani 1 1 d . . .
C15 C 1.0979(4) 0.5872(3) 0.2198(2) 0.0180(7) Uani 1 1 d . . .
H20 H 1.1633 0.5786 0.2657 0.022 Uiso 1 1 calc R . .
C16 C 1.0428(4) 0.6951(2) 0.1726(2) 0.0165(7) Uani 1 1 d . . .
C17 C 1.0870(4) 0.7774(3) 0.2007(2) 0.0209(8) Uani 1 1 d . . .
H21 H 1.1550 0.7591 0.2468 0.025 Uiso 1 1 calc R . .
C18 C 1.0347(4) 0.8833(3) 0.1636(2) 0.0207(8) Uani 1 1 d . . .
C19 C 1.0795(5) 0.9713(3) 0.1957(3) 0.0295(9) Uani 1 1 d . . .
H22 H 0.9977 0.9896 0.2459 0.044 Uiso 1 1 calc R . .
H23 H 1.0874 1.0345 0.1435 0.044 Uiso 1 1 calc R . .
H24 H 1.1824 0.9468 0.2183 0.044 Uiso 1 1 calc R . .
C20 C 0.9349(4) 0.9073(3) 0.0961(2) 0.0221(8) Uani 1 1 d . . .
H25 H 0.8952 0.9800 0.0705 0.026 Uiso 1 1 calc R . .
C21 C 0.8921(4) 0.8293(3) 0.0654(2) 0.0196(7) Uani 1 1 d . . .
H26 H 0.8259 0.8490 0.0183 0.024 Uiso 1 1 calc R . .
C22 C 0.9454(4) 0.7208(2) 0.1030(2) 0.0160(7) Uani 1 1 d . . .
O2 O 0.9010(3) 0.64793(16) 0.07190(15) 0.0178(5) Uani 1 1 d . . .
Ni1 Ni 0.67634(5) 0.96932(3) 0.38708(3) 0.02018(12) Uani 1 1 d . . .
S1 S 0.80016(11) 0.98681(7) 0.49090(6) 0.0268(2) Uani 1 1 d . . .
C23 C 0.7401(4) 1.1184(3) 0.4919(2) 0.0207(8) Uani 1 1 d . . .
S2 S 0.80266(11) 1.17682(7) 0.56636(6) 0.0250(2) Uani 1 1 d . . .
C24 C 0.6960(4) 1.3032(3) 0.5321(2) 0.0206(8) Uani 1 1 d . . .
S3 S 0.70214(11) 1.40382(7) 0.57542(6) 0.0269(2) Uani 1 1 d . . .
S4 S 0.58629(10) 1.31464(7) 0.44454(6) 0.0226(2) Uani 1 1 d . . .
C25 C 0.6402(4) 1.1839(3) 0.4329(2) 0.0204(8) Uani 1 1 d . . .
S5 S 0.57380(11) 1.13621(7) 0.35511(6) 0.0254(2) Uani 1 1 d . . .
S6 S 0.55612(11) 0.94936(7) 0.28117(6) 0.0248(2) Uani 1 1 d . . .
C26 C 0.6070(4) 0.8146(3) 0.2899(2) 0.0194(7) Uani 1 1 d . . .
S7 S 0.54937(11) 0.74867(7) 0.21964(6) 0.0227(2) Uani 1 1 d . . .
C27 C 0.6442(4) 0.6225(3) 0.2641(2) 0.0201(7) Uani 1 1 d . . .
S8 S 0.64599(10) 0.51615(7) 0.22312(6) 0.0223(2) Uani 1 1 d . . .
S9 S 0.73707(10) 0.61606(7) 0.35623(6) 0.0224(2) Uani 1 1 d . . .
C28 C 0.6996(4) 0.7505(3) 0.3536(2) 0.0197(7) Uani 1 1 d . . .
S10 S 0.77367(11) 0.80185(7) 0.42676(6) 0.0251(2) Uani 1 1 d . . .

loop_
_atom_site_aniso_label
_atom_site_aniso_U_11
_atom_site_aniso_U_22
_atom_site_aniso_U_33
_atom_site_aniso_U_23
_atom_site_aniso_U_13
_atom_site_aniso_U_12
Mn1 0.0209(3) 0.0113(3) 0.0175(3) -0.0027(2) -0.0088(2) -0.0020(2)
O1 0.0243(13) 0.0129(12) 0.0184(12) -0.0037(9) -0.0091(10) -0.0021(10)
C1 0.0194(17) 0.0144(17) 0.0150(16) -0.0069(13) -0.0029(14) -0.0006(13)
C2 0.0163(17) 0.0205(18) 0.0158(17) -0.0050(14) -0.0032(14) -0.0004(14)
C3 0.0190(18) 0.027(2) 0.0155(17) -0.0079(15) -0.0044(14) -0.0044(15)
C4 0.0169(17) 0.0211(18) 0.0188(17) -0.0076(14) -0.0021(14) -0.0046(14)
C5 0.031(2) 0.026(2) 0.032(2) -0.0046(16) -0.0122(17) -0.0109(16)
C6 0.0188(18) 0.0145(17) 0.0227(18) -0.0050(14) -0.0037(15) -0.0037(14)
C7 0.0174(17) 0.0164(17) 0.0184(17) -0.0057(14) -0.0047(14) -0.0016(13)
C8 0.0222(18) 0.0133(17) 0.0216(18) -0.0022(14) -0.0047(15) -0.0021(14)
N1 0.0177(14) 0.0129(14) 0.0168(14) -0.0025(11) -0.0084(12) -0.0015(11)
C9 0.0190(18) 0.0134(17) 0.0224(18) -0.0020(14) -0.0133(15) 0.0003(13)
C10 0.0240(19) 0.0213(19) 0.0256(19) -0.0088(15) -0.0070(16) 0.0023(15)
C11 0.031(2) 0.0137(18) 0.031(2) -0.0001(15) -0.0175(17) -0.0059(15)
C12 0.0218(18) 0.0091(16) 0.0213(18) -0.0003(13) -0.0106(15) 0.0001(13)
C13 0.0210(19) 0.0144(18) 0.034(2) -0.0044(15) -0.0151(16) -0.0007(14)
C14 0.029(2) 0.0212(19) 0.0192(18) 0.0005(15) -0.0051(16) 0.0007(16)
N2 0.0173(14) 0.0113(14) 0.0156(14) -0.0019(11) -0.0050(11) -0.0015(11)
C15 0.0195(18) 0.0187(18) 0.0177(17) -0.0050(14) -0.0069(14) -0.0029(14)
C16 0.0183(17) 0.0116(16) 0.0197(17) -0.0045(13) -0.0029(14) -0.0014(13)
C17 0.0256(19) 0.0186(18) 0.0197(18) -0.0048(14) -0.0046(15) -0.0047(15)
C18 0.0263(19) 0.0142(18) 0.0217(18) -0.0051(14) 0.0008(15) -0.0070(14)
C19 0.042(2) 0.0165(19) 0.032(2) -0.0067(16) -0.0090(19) -0.0046(17)
C20 0.0251(19) 0.0119(17) 0.0265(19) -0.0039(15) -0.0025(16) 0.0007(14)
C21 0.0207(18) 0.0169(18) 0.0206(18) -0.0026(14) -0.0055(15) -0.0017(14)
C22 0.0194(17) 0.0138(17) 0.0147(16) -0.0034(13) -0.0002(14) -0.0043(13)
O2 0.0248(13) 0.0111(12) 0.0191(12) -0.0025(9) -0.0080(10) -0.0035(10)
Ni1 0.0217(2) 0.0213(3) 0.0182(2) -0.00574(19) -0.00686(19) 0.00022(19)
S1 0.0331(5) 0.0229(5) 0.0267(5) -0.0062(4) -0.0162(4) 0.0022(4)
C23 0.0231(19) 0.025(2) 0.0174(17) -0.0086(15) -0.0048(15) -0.0045(15)
S2 0.0297(5) 0.0267(5) 0.0215(5) -0.0059(4) -0.0121(4) -0.0031(4)
C24 0.0181(18) 0.027(2) 0.0168(17) -0.0032(15) -0.0008(14) -0.0075(15)
S3 0.0339(5) 0.0270(5) 0.0236(5) -0.0087(4) -0.0070(4) -0.0077(4)
S4 0.0237(5) 0.0240(5) 0.0221(5) -0.0074(4) -0.0085(4) -0.0007(4)
C25 0.0196(18) 0.0220(19) 0.0193(18) -0.0062(15) -0.0028(15) -0.0012(15)
S5 0.0303(5) 0.0246(5) 0.0248(5) -0.0104(4) -0.0155(4) 0.0053(4)
S6 0.0315(5) 0.0198(5) 0.0249(5) -0.0056(4) -0.0143(4) 0.0017(4)
C26 0.0197(18) 0.0213(19) 0.0180(17) -0.0061(14) -0.0024(14) -0.0038(14)
S7 0.0265(5) 0.0219(5) 0.0215(5) -0.0048(4) -0.0094(4) -0.0024(4)
C27 0.0186(18) 0.0219(19) 0.0182(17) -0.0012(14) -0.0005(14) -0.0067(14)
S8 0.0221(5) 0.0207(5) 0.0251(5) -0.0049(4) -0.0035(4) -0.0063(4)
S9 0.0235(5) 0.0204(5) 0.0225(5) -0.0038(4) -0.0071(4) -0.0002(4)
C28 0.0176(18) 0.0238(19) 0.0179(17) -0.0081(15) -0.0026(14) 0.0005(14)
S10 0.0292(5) 0.0230(5) 0.0249(5) -0.0054(4) -0.0139(4) 0.0007(4)

loop_
_atom_type_symbol
_atom_type_description
_atom_type_scat_dispersion_real
_atom_type_scat_dispersion_imag
_atom_type_scat_source
C C 0.0033 0.0016 'International Tables Vol C Tables 4.2.6.8 and 6.1.1.4'
H H 0.0000 0.0000 'International Tables Vol C Tables 4.2.6.8 and 6.1.1.4'
N N 0.0061 0.0033 'International Tables Vol C Tables 4.2.6.8 and 6.1.1.4'
O O 0.0106 0.0060 'International Tables Vol C Tables 4.2.6.8 and 6.1.1.4'
S S 0.1246 0.1234 'International Tables Vol C Tables 4.2.6.8 and 6.1.1.4'
Mn Mn 0.3368 0.7283 'International Tables Vol C Tables 4.2.6.8 and 6.1.1.4'
Ni Ni 0.3393 1.1124 'International Tables Vol C Tables 4.2.6.8 and 6.1.1.4'

loop_
_geom_angle_atom_site_label_1
_geom_angle_atom_site_label_2
_geom_angle_atom_site_label_3
_geom_angle
_geom_angle_site_symmetry_1
_geom_angle_site_symmetry_3
_geom_angle_publ_flag
O2 Mn1 O1 93.20(9) . . ?
O2 Mn1 N1 174.79(10) . . ?
O1 Mn1 N1 91.93(10) . . ?
O2 Mn1 N2 93.93(10) . . ?
O1 Mn1 N2 169.83(10) . . ?
N1 Mn1 N2 80.86(10) . . ?
O2 Mn1 S8 87.89(7) . . ?
O1 Mn1 S8 89.16(7) . . ?
N1 Mn1 S8 93.12(8) . . ?
N2 Mn1 S8 98.33(8) . . ?
C1 O1 Mn1 125.38(19) . . ?
O1 C1 C2 119.9(3) . . ?
O1 C1 C7 122.5(3) . . ?
C2 C1 C7 117.5(3) . . ?
C3 C2 C1 121.1(3) . . ?
C2 C3 C4 122.2(3) . . ?
C6 C4 C3 116.5(3) . . ?
C6 C4 C5 122.4(3) . . ?
C3 C4 C5 121.1(3) . . ?
C4 C6 C7 123.1(3) . . ?
C6 C7 C1 119.3(3) . . ?
C6 C7 C8 117.5(3) . . ?
C1 C7 C8 122.9(3) . . ?
N1 C8 C7 126.5(3) . . ?
C8 N1 C9 120.6(3) . . ?
C8 N1 Mn1 123.6(2) . . ?
C9 N1 Mn1 115.69(19) . . ?
N1 C9 C11 112.8(3) . . ?
N1 C9 C10 105.2(3) . . ?
C11 C9 C10 108.3(3) . . ?
N1 C9 C12 106.4(2) . . ?
C11 C9 C12 111.7(3) . . ?
C10 C9 C12 112.4(3) . . ?
N2 C12 C13 111.5(3) . . ?
N2 C12 C14 107.1(2) . . ?
C13 C12 C14 109.0(3) . . ?
N2 C12 C9 106.2(2) . . ?
C13 C12 C9 111.5(3) . . ?
C14 C12 C9 111.4(3) . . ?
C15 N2 C12 119.0(3) . . ?
C15 N2 Mn1 123.3(2) . . ?
C12 N2 Mn1 117.30(19) . . ?
N2 C15 C16 127.1(3) . . ?
C22 C16 C17 119.8(3) . . ?
C22 C16 C15 123.1(3) . . ?
C17 C16 C15 117.0(3) . . ?
C18 C17 C16 121.9(3) . . ?
C17 C18 C20 117.5(3) . . ?
C17 C18 C19 121.7(3) . . ?
C20 C18 C19 120.8(3) . . ?
C21 C20 C18 122.2(3) . . ?
C20 C21 C22 120.6(3) . . ?
O2 C22 C16 123.3(3) . . ?
O2 C22 C21 118.8(3) . . ?
C16 C22 C21 117.9(3) . . ?
C22 O2 Mn1 129.0(2) . . ?
S1 Ni1 S5 92.90(4) . . ?
S1 Ni1 S10 85.32(4) . . ?
S5 Ni1 S10 176.94(4) . . ?
S1 Ni1 S6 178.70(4) . . ?
S5 Ni1 S6 88.07(4) . . ?
S10 Ni1 S6 93.75(4) . . ?
C23 S1 Ni1 102.59(12) . . ?
C25 C23 S1 121.2(3) . . ?
C25 C23 S2 116.3(3) . . ?
S1 C23 S2 122.50(19) . . ?
C24 S2 C23 97.27(16) . . ?
S3 C24 S2 123.7(2) . . ?
S3 C24 S4 123.1(2) . . ?
S2 C24 S4 113.2(2) . . ?
C24 S4 C25 97.61(16) . . ?
C23 C25 S5 120.5(3) . . ?
C23 C25 S4 115.6(3) . . ?
S5 C25 S4 123.85(19) . . ?
C25 S5 Ni1 102.67(12) . . ?
C26 S6 Ni1 101.55(12) . . ?
C28 C26 S6 121.5(3) . . ?
C28 C26 S7 114.6(3) . . ?
S6 C26 S7 123.90(19) . . ?
C27 S7 C26 98.28(16) . . ?
S8 C27 S9 123.1(2) . . ?
S8 C27 S7 124.1(2) . . ?
S9 C27 S7 112.7(2) . . ?
C27 S8 Mn1 103.02(12) . . ?
C27 S9 C28 97.87(16) . . ?
C26 C28 S10 121.5(3) . . ?
C26 C28 S9 116.3(3) . . ?
S10 C28 S9 122.23(19) . . ?
C28 S10 Ni1 101.72(11) . . ?

loop_
_geom_bond_atom_site_label_1
_geom_bond_atom_site_label_2
_geom_bond_distance
_geom_bond_site_symmetry_2
_geom_bond_publ_flag
Mn1 O2 1.863(2) . ?
Mn1 O1 1.892(2) . ?
Mn1 N1 1.975(3) . ?
Mn1 N2 1.975(3) . ?
Mn1 S8 2.7172(10) . ?
O1 C1 1.353(4) . ?
C1 C2 1.387(4) . ?
C1 C7 1.411(4) . ?
C2 C3 1.379(4) . ?
C3 C4 1.397(4) . ?
C4 C6 1.362(4) . ?
C4 C5 1.511(4) . ?
C6 C7 1.405(4) . ?
C7 C8 1.431(4) . ?
C8 N1 1.291(4) . ?
N1 C9 1.501(4) . ?
C9 C11 1.526(4) . ?
C9 C10 1.537(5) . ?
C9 C12 1.543(4) . ?
C12 N2 1.511(4) . ?
C12 C13 1.519(4) . ?
C12 C14 1.527(5) . ?
N2 C15 1.291(4) . ?
C15 C16 1.436(4) . ?
C16 C22 1.404(4) . ?
C16 C17 1.408(4) . ?
C17 C18 1.373(4) . ?
C18 C20 1.395(5) . ?
C18 C19 1.513(5) . ?
C20 C21 1.374(5) . ?
C21 C22 1.404(4) . ?
C22 O2 1.325(4) . ?
Ni1 S1 2.1502(10) . ?
Ni1 S5 2.1590(10) . ?
Ni1 S10 2.1602(10) . ?
Ni1 S6 2.1704(10) . ?
S1 C23 1.711(3) . ?
C23 C25 1.368(4) . ?
C23 S2 1.742(3) . ?
S2 C24 1.731(3) . ?
C24 S3 1.645(4) . ?
C24 S4 1.734(3) . ?
S4 C25 1.740(3) . ?
C25 S5 1.710(3) . ?
S6 C26 1.715(3) . ?
C26 C28 1.368(4) . ?
C26 S7 1.738(3) . ?
S7 C27 1.717(3) . ?
C27 S8 1.677(4) . ?
C27 S9 1.715(3) . ?
S9 C28 1.727(3) . ?
C28 S10 1.718(3) . ?
